data_1536080
loop_
_publ_author_name
'Nockemann, P.'
'Meyer, G.'

_publ_section_title
;
 Bildung von N H4 (Hg3 (N H)2)(N O3)3 und Umwandlung in (Hg2 N) (N O3)
;
_journal_name_full 'Zeitschrift fuer Anorganische und Allgemeine Chemie'
_journal_page_first 2709
_journal_page_last 2714
_journal_volume 628
_journal_year 2002
_chemical_formula_sum 'H6 Hg3 N6 O9'
_chemical_name_systematic '(N H4) (Hg3 (N H)2) (N O3)3'
_space_group_IT_number 213
_symmetry_space_group_name_Hall 'P 4bd 2ab 3'
_symmetry_space_group_name_H-M 'P 41 3 2'
_cell_angle_alpha 90
_cell_angle_beta 90
_cell_angle_gamma 90
_cell_formula_units_Z 4
_cell_length_a 10.3036
_cell_length_b 10.3036
_cell_length_c 10.3036
_cell_volume 1093.873
_citation_journal_id_ASTM ZAACAB
_cod_data_source_file Nockemann_ZAACAB_2002_831.cif
_cod_data_source_block H6Hg3N6O9
_cod_database_code 1536080

loop_
_symmetry_equiv_pos_as_xyz
x,y,z
-y+1/4,x+3/4,z+1/4
-x+1/2,-y,z+1/2
y+1/4,-x+1/4,z+3/4
x+1/2,-y+1/2,-z
y+3/4,x+1/4,-z+1/4
-x,y+1/2,-z+1/2
-y+3/4,-x+3/4,-z+3/4
z,x,y
-x+1/4,z+3/4,y+1/4
-z+1/2,-x,y+1/2
x+1/4,-z+1/4,y+3/4
z+1/2,-x+1/2,-y
x+3/4,z+1/4,-y+1/4
-z,x+1/2,-y+1/2
-x+3/4,-z+3/4,-y+3/4
y,z,x
y+1/2,-z+1/2,-x
z+3/4,y+1/4,-x+1/4
-y,z+1/2,-x+1/2
-z+3/4,-y+3/4,-x+3/4
-y+1/2,-z,x+1/2
z+1/4,-y+1/4,x+3/4
-z+1/4,y+3/4,x+1/4

loop_
_atom_site_label
_atom_site_type_symbol
_atom_site_fract_x
_atom_site_fract_y
_atom_site_fract_z
_atom_site_occupancy
_atom_site_U_iso_or_equiv
N1 N-3 -0.2794 -0.2794 -0.2794 1 0.0
Hg1 Hg+2 -0.15648 -0.375 -0.40648 1 0.0
O2 O-2 -0.5205 -0.1212 -0.1292 1 0.0
N3 N-3 -0.125 0.125 -0.375 1 0.0
O1 O-2 0.375 -0.248 -0.002 1 0.0
N2 N+5 0.375 -0.1617 -0.0883 1 0.0
